data_4126916
loop_
_publ_author_name
'Zhang, Guanyun'
'Li, Wenyun'
'Liu, Caiyun'
'Jia, Jiong'
'Tung, Chen-Ho'
'Wang, Yifeng'

_publ_section_title
;
 Titanium-Oxide Host Clusters with Exchangeable Guests.
;
_journal_name_full 'Journal of the American Chemical Society'
_journal_paper_doi 10.1021/jacs.7b10565
_journal_year 2017
_chemical_formula_moiety 'C24 Cl4 Cs3 N6 O60 Ti12, 14.67(Cl), 9(O)'
_chemical_formula_sum 'C24 Cl18.66 Cs3 N6 O69 Ti12'
_chemical_formula_weight 3111.50
_chemical_name_systematic
;
 ?
;
_space_group_crystal_system monoclinic
_space_group_IT_number 4
_space_group_name_Hall 'P 2yb'
_space_group_name_H-M_alt 'P 1 21 1'
_symmetry_space_group_name_Hall 'P 2yb'
_symmetry_space_group_name_H-M 'P 1 21 1'
_atom_sites_solution_primary direct
_audit_creation_date 2017-08-01
_audit_creation_method
;
Olex2 1.2
(compiled 2017.07.20 svn.r3457 for OlexSys, GUI svn.r5370)
;
_cell_angle_alpha 90
_cell_angle_beta 96.6260(10)
_cell_angle_gamma 90
_cell_formula_units_Z 2
_cell_length_a 13.9221(10)
_cell_length_b 23.0542(15)
_cell_length_c 17.7342(12)
_cell_measurement_reflns_used 8634
_cell_measurement_temperature 173
_cell_measurement_theta_max 25.767
_cell_measurement_theta_min 2.30
_cell_volume 5654.0(7)
_computing_cell_refinement 'SAINT V8.30C (?, 2016)'
_computing_data_reduction 'SAINT V8.30C (?, 2016)'
_computing_molecular_graphics 'Olex2 (Dolomanov et al., 2009)'
_computing_publication_material 'Olex2 (Dolomanov et al., 2009)'
_computing_structure_refinement 'ShelXL (Sheldrick, 2015)'
_computing_structure_solution 'SIR2004 (Burla et al., 2007)'
_diffrn_ambient_temperature 173.15
_diffrn_measured_fraction_theta_full 0.998
_diffrn_measured_fraction_theta_max 0.990
_diffrn_measurement_device_type 'CCD area detector'
_diffrn_measurement_method 'phi and omega scans'
_diffrn_radiation_monochromator graphite
_diffrn_radiation_type MoK\a
_diffrn_radiation_wavelength 0.71073
_diffrn_reflns_av_R_equivalents 0.0353
_diffrn_reflns_av_unetI/netI 0.0756
_diffrn_reflns_Laue_measured_fraction_full 0.998
_diffrn_reflns_Laue_measured_fraction_max 0.990
_diffrn_reflns_limit_h_max 18
_diffrn_reflns_limit_h_min -18
_diffrn_reflns_limit_k_max 26
_diffrn_reflns_limit_k_min -29
_diffrn_reflns_limit_l_max 23
_diffrn_reflns_limit_l_min -19
_diffrn_reflns_number 40971
_diffrn_reflns_point_group_measured_fraction_full 0.918
_diffrn_reflns_point_group_measured_fraction_max 0.892
_diffrn_reflns_theta_full 25.242
_diffrn_reflns_theta_max 27.633
_diffrn_reflns_theta_min 1.973
_exptl_absorpt_coefficient_mu 2.283
_exptl_absorpt_correction_T_max 0.7456
_exptl_absorpt_correction_T_min 0.6550
_exptl_absorpt_correction_type multi-scan
_exptl_crystal_colour 'clear colourless'
_exptl_crystal_colour_lustre clear
_exptl_crystal_colour_primary colourless
_exptl_crystal_density_diffrn 1.828
_exptl_crystal_description block
_exptl_crystal_F_000 2969
_refine_diff_density_max 7.903
_refine_diff_density_min -2.801
_refine_diff_density_rms 0.257
_refine_ls_abs_structure_details
;
 Flack x determined using 6504 quotients [(I+)-(I-)]/[(I+)+(I-)]
 (Parsons and Flack (2004), Acta Cryst. A60, s61).
;
_refine_ls_abs_structure_Flack 0.040(8)
_refine_ls_extinction_method none
_refine_ls_goodness_of_fit_ref 1.027
_refine_ls_hydrogen_treatment undef
_refine_ls_matrix_type full
_refine_ls_number_parameters 1107
_refine_ls_number_reflns 23469
_refine_ls_number_restraints 32
_refine_ls_restrained_S_all 1.027
_refine_ls_R_factor_all 0.1125
_refine_ls_R_factor_gt 0.0866
_refine_ls_shift/su_max 0.001
_refine_ls_shift/su_mean 0.000
_refine_ls_structure_factor_coef Fsqd
_refine_ls_weighting_details 'w=1/[\s^2^(Fo^2^)+(0.1700P)^2^+38.4431P] where P=(Fo^2^+2Fc^2^)/3'
_refine_ls_weighting_scheme calc
_refine_ls_wR_factor_gt 0.2441
_refine_ls_wR_factor_ref 0.2713
_reflns_Friedel_coverage 0.759
_reflns_Friedel_fraction_full 0.834
_reflns_Friedel_fraction_max 0.789
_reflns_number_gt 17713
_reflns_number_total 23469
_reflns_threshold_expression 'I > 2\s(I)'
_cod_data_source_file ja7b10565_si_003.cif
_cod_data_source_block p21
_cod_database_code 4126916
_shelxl_version_number 2013-4
_shelx_space_group_comment
;
The symmetry employed for this shelxl refinement is uniquely defined
by the following loop, which should always be used as a source of
symmetry information in preference to the above space-group names.
They are only intended as comments.
;
_olex2_refinement_description
;
1. Restrained distances
 C19-C20
 1.5 with sigma of 0.01
2. Uiso/Uaniso restraints and constraints
O58 \\sim N5 \\sim C17 \\sim C18 \\sim C19 \\sim C20: within 1.7A with sigma of
0.01 and sigma for terminal atoms of 0.02
3. Others
 Fixed Sof: Cl15(0.75) Cl20(0.25) Cl9(0.6667)
;
_olex2_submission_special_instructions 'No special instructions were received'

loop_
_space_group_symop_operation_xyz
'x, y, z'
'-x, y+1/2, -z'

loop_
_atom_site_label
_atom_site_type_symbol
_atom_site_fract_x
_atom_site_fract_y
_atom_site_fract_z
_atom_site_U_iso_or_equiv
_atom_site_adp_type
_atom_site_occupancy
_atom_site_site_symmetry_order
_atom_site_calc_flag
_atom_site_refinement_flags_posn
_atom_site_refinement_flags_adp
_atom_site_refinement_flags_occupancy
Cs1 Cs -1.02263(9) -0.11608(7) -0.86499(9) 0.0472(4) Uani 1 1 d . . .
Cs2 Cs -0.76794(8) -0.06053(5) -0.74276(6) 0.0253(2) Uani 1 1 d . . .
Cs3 Cs -0.50495(14) -0.00913(10) -0.62788(12) 0.0716(5) Uani 1 1 d . . .
Ti1 Ti -0.7935(2) -0.05461(14) -0.96447(16) 0.0203(6) Uani 1 1 d . . .
Ti2 Ti -0.7661(2) -0.19485(13) -0.88022(17) 0.0194(6) Uani 1 1 d . . .
Ti3 Ti -0.8544(2) -0.22059(13) -0.71027(17) 0.0199(6) Uani 1 1 d . . .
Ti4 Ti -0.97440(19) -0.10877(13) -0.62472(16) 0.0184(6) Uani 1 1 d . . .
Ti5 Ti -1.00002(19) 0.02822(13) -0.70383(17) 0.0187(6) Uani 1 1 d . . .
Ti6 Ti -0.9036(2) 0.05603(14) -0.87748(17) 0.0196(6) Uani 1 1 d . . .
Ti7 Ti -0.67522(19) 0.09829(13) -0.77418(17) 0.0186(6) Uani 1 1 d . . .
Ti8 Ti -0.56135(19) -0.01418(13) -0.86546(16) 0.0186(6) Uani 1 1 d . . .
Ti9 Ti -0.53638(19) -0.14985(14) -0.78097(16) 0.0183(6) Uani 1 1 d . . .
Ti10 Ti -0.62896(19) -0.17467(13) -0.60588(16) 0.0184(6) Uani 1 1 d . . .
Ti11 Ti -0.74701(19) -0.06553(14) -0.51933(15) 0.0191(6) Uani 1 1 d . . .
Ti12 Ti -0.7720(2) 0.07413(13) -0.60479(16) 0.0186(6) Uani 1 1 d . . .
Cl4 Cl -1.1804(5) -0.2248(3) -0.8025(4) 0.0630(17) Uani 1 1 d . . .
Cl5 Cl -1.2506(4) -0.0767(3) -0.8334(4) 0.0585(16) Uani 1 1 d . . .
Cl18 Cl -0.3072(4) -0.1118(3) -0.5756(3) 0.0513(14) Uani 1 1 d . . .
Cl19 Cl -0.3362(4) 0.0932(3) -0.6998(5) 0.0639(19) Uani 1 1 d . . .
O1 O -1.0350(9) 0.0557(8) -0.9511(8) 0.043(4) Uani 1 1 d . . .
O2 O -0.9235(11) -0.0758(8) -1.0418(9) 0.053(4) Uani 1 1 d . . .
O3 O -1.1528(9) 0.0184(7) -0.7349(9) 0.046(4) Uani 1 1 d . . .
O4 O -0.8844(12) -0.2352(8) -0.9497(10) 0.055(4) Uani 1 1 d . . .
O5 O -1.1215(8) -0.1369(6) -0.6567(7) 0.030(3) Uani 1 1 d . . .
O6 O -0.9734(9) -0.2723(6) -0.7576(8) 0.035(3) Uani 1 1 d . . .
O7 O -0.8395(8) -0.1915(5) -0.8027(6) 0.022(2) Uani 1 1 d . . .
O8 O -0.8069(8) -0.1282(6) -0.9275(7) 0.029(3) Uani 1 1 d . . .
O9 O -0.8734(8) -0.0181(6) -0.9073(7) 0.029(3) Uani 1 1 d . . .
O10 O -0.9749(8) 0.0367(6) -0.8010(7) 0.026(3) Uani 1 1 d . . .
O11 O -0.9884(8) -0.0501(5) -0.6967(6) 0.023(3) Uani 1 1 d . . .
O12 O -0.9408(8) -0.1676(5) -0.6850(7) 0.024(3) Uani 1 1 d . . .
O13 O -0.8761(10) -0.2738(7) -0.6133(8) 0.041(3) Uani 1 1 d . . .
O14 O -0.9889(10) -0.1724(6) -0.5355(7) 0.033(3) Uani 1 1 d . . .
O15 O -1.0458(9) -0.0582(6) -0.5516(7) 0.028(3) Uani 1 1 d . . .
O16 O -1.0458(9) 0.0349(6) -0.5928(7) 0.032(3) Uani 1 1 d . . .
O17 O -1.0503(10) 0.1163(6) -0.7026(8) 0.036(3) Uani 1 1 d . . .
O18 O -0.9358(10) 0.1468(6) -0.8707(9) 0.041(4) Uani 1 1 d . . .
O19 O -0.8568(8) 0.0889(5) -0.9811(7) 0.025(3) Uani 1 1 d . . .
O20 O -0.7977(11) 0.0140(6) -1.0406(8) 0.037(3) Uani 1 1 d . . .
O21 O -0.7221(12) -0.0961(7) -1.0539(9) 0.047(4) Uani 1 1 d . . .
O22 O -0.6933(10) -0.2171(7) -0.9788(8) 0.038(3) Uani 1 1 d . . .
O23 O -0.7359(9) -0.2818(6) -0.8539(7) 0.030(3) Uani 1 1 d . . .
O24 O -0.7875(10) -0.2989(6) -0.7382(8) 0.031(3) Uani 1 1 d . . .
O25 O -0.8819(8) 0.0490(6) -0.6587(7) 0.025(3) Uani 1 1 d . . .
O26 O -0.8569(8) -0.0887(5) -0.5772(6) 0.022(2) Uani 1 1 d . . .
O27 O -0.7864(8) 0.0733(6) -0.8251(7) 0.028(3) Uani 1 1 d . . .
O28 O -0.6770(8) -0.0313(7) -0.9150(8) 0.037(3) Uani 1 1 d . . .
O29 O -0.6530(8) -0.1709(6) -0.8311(7) 0.025(3) Uani 1 1 d . . .
O30 O -0.7438(8) -0.1933(6) -0.6590(7) 0.027(3) Uani 1 1 d . . .
O31 O -0.7350(8) 0.0087(5) -0.5513(7) 0.027(3) Uani 1 1 d . . .
O32 O -0.6904(9) 0.0668(6) -0.6791(7) 0.028(3) Uani 1 1 d . . .
O33 O -0.5917(8) 0.0424(5) -0.8015(7) 0.024(3) Uani 1 1 d . . .
O34 O -0.5495(9) -0.0722(5) -0.7931(7) 0.027(3) Uani 1 1 d . . .
O35 O -0.5581(8) -0.1531(6) -0.6806(7) 0.025(3) Uani 1 1 d . . .
O36 O -0.6606(8) -0.1016(5) -0.5766(6) 0.020(2) Uani 1 1 d . . .
O37 O -0.3871(9) -0.1424(8) -0.7387(8) 0.043(4) Uani 1 1 d . . .
O38 O -0.4949(9) -0.1722(7) -0.5305(8) 0.040(4) Uani 1 1 d . . .
O39 O -0.4144(9) 0.0129(7) -0.8305(9) 0.038(3) Uani 1 1 d . . .
O40 O -0.6362(9) -0.0417(6) -0.4346(7) 0.035(3) Uani 1 1 d . . .
O41 O -0.5453(9) 0.1415(6) -0.7211(8) 0.032(3) Uani 1 1 d . . .
O42 O -0.6606(11) 0.1202(7) -0.5364(8) 0.046(4) Uani 1 1 d . . .
O43 O -0.5399(10) 0.0488(7) -0.9518(8) 0.038(3) Uani 1 1 d . . .
O44 O -0.6436(9) 0.1505(6) -0.8679(7) 0.030(3) Uani 1 1 d . . .
O45 O -0.7366(8) 0.1756(5) -0.7451(7) 0.023(3) Uani 1 1 d . . .
O46 O -0.8085(8) 0.1612(5) -0.6406(7) 0.026(3) Uani 1 1 d . . .
O47 O -0.8594(10) 0.1042(7) -0.5185(8) 0.038(3) Uani 1 1 d . . .
O48 O -0.8386(9) -0.0393(6) -0.4356(8) 0.032(3) Uani 1 1 d . . .
O49 O -0.7426(9) -0.1386(6) -0.4509(8) 0.034(3) Uani 1 1 d . . .
O50 O -0.6691(9) -0.2095(6) -0.5061(8) 0.032(3) Uani 1 1 d . . .
O51 O -0.5835(9) -0.2624(6) -0.6178(8) 0.034(3) Uani 1 1 d . . .
O52 O -0.4966(11) -0.2405(7) -0.7774(9) 0.041(3) Uani 1 1 d . . .
O53 O -0.4668(9) -0.1533(5) -0.8807(7) 0.026(3) Uani 1 1 d . . .
O54 O -0.4858(8) -0.0659(6) -0.9357(7) 0.030(3) Uani 1 1 d . . .
O55 O -0.5669(11) -0.3591(8) -0.7428(12) 0.062(5) Uani 1 1 d . . .
O56 O -0.6547(11) 0.1262(9) -1.0443(9) 0.054(4) Uani 1 1 d . . .
O57 O -1.2341(11) -0.0085(8) -0.4734(11) 0.061(5) Uani 1 1 d . . .
O58 O -0.6043(14) -0.2147(9) -0.2931(12) 0.067(5) Uani 1 1 d . U .
O59 O -0.5308(13) -0.1783(11) -1.0588(11) 0.079(7) Uani 1 1 d . . .
O60 O -0.7207(14) 0.3114(9) -0.6524(11) 0.065(5) Uiso 1 1 d . . .
N1 N -0.6886(16) -0.3862(8) -0.8786(10) 0.050(5) Uani 1 1 d . . .
N2 N -1.0862(11) 0.0774(8) -0.4580(10) 0.038(4) Uani 1 1 d . . .
N3 N -0.8459(11) 0.1620(7) -1.0927(9) 0.029(3) Uani 1 1 d . . .
N4 N -0.8960(12) 0.2621(7) -0.6444(10) 0.034(4) Uani 1 1 d . . .
N5 N -0.6784(13) -0.2882(8) -0.3980(10) 0.037(4) Uani 1 1 d . U .
N6 N -0.3477(12) -0.1944(8) -0.9661(11) 0.043(4) Uani 1 1 d . . .
C1 C -0.7497(11) -0.3145(8) -0.7961(10) 0.023(4) Uani 1 1 d . . .
C2 C -0.7243(15) -0.3763(9) -0.8016(12) 0.039(5) Uani 1 1 d . . .
C3 C -0.6456(16) -0.3945(10) -0.7366(13) 0.043(5) Uani 1 1 d . . .
C4 C -0.626(2) -0.4586(11) -0.7413(16) 0.058(7) Uani 1 1 d . . .
C5 C -1.0537(13) -0.0037(8) -0.5434(10) 0.026(4) Uani 1 1 d . . .
C6 C -1.0634(13) 0.0152(8) -0.4615(11) 0.030(4) Uani 1 1 d . . .
C7 C -1.1420(18) -0.0208(10) -0.4269(16) 0.056(7) Uani 1 1 d . . .
C8 C -1.146(2) -0.0018(13) -0.3438(19) 0.074(9) Uani 1 1 d . . .
C9 C -0.8227(11) 0.0660(8) -1.0338(9) 0.022(4) Uani 1 1 d . . .
C10 C -0.8087(13) 0.1032(9) -1.1038(10) 0.030(4) Uani 1 1 d . . .
C11 C -0.7028(15) 0.1056(10) -1.1139(12) 0.040(5) Uani 1 1 d . . .
C12 C -0.6812(18) 0.1359(12) -1.1844(14) 0.052(6) Uani 1 1 d . . .
C13 C -0.7918(12) 0.1902(8) -0.6970(10) 0.023(3) Uani 1 1 d . . .
C14 C -0.8421(13) 0.2478(9) -0.7108(10) 0.029(4) Uiso 1 1 d . . .
C15 C -0.7718(14) 0.2977(10) -0.7243(12) 0.039(4) Uiso 1 1 d . . .
C16 C -0.824(2) 0.3505(15) -0.7569(18) 0.070(8) Uiso 1 1 d . . .
C17 C -0.7120(12) -0.1897(8) -0.4515(11) 0.026(3) Uani 1 1 d . U .
C18 C -0.7331(13) -0.2293(9) -0.3891(11) 0.030(3) Uani 1 1 d . U .
C19 C -0.7063(16) -0.2083(9) -0.3117(13) 0.043(4) Uani 1 1 d D U .
C20 C -0.762(2) -0.2397(14) -0.2564(16) 0.075(7) Uiso 1 1 d D U .
C21 C -0.4543(10) -0.1175(9) -0.9280(9) 0.023(4) Uani 1 1 d . . .
C22 C -0.3932(12) -0.1365(8) -0.9916(10) 0.028(4) Uani 1 1 d . . .
C23 C -0.4560(17) -0.1397(11) -1.0675(12) 0.048(6) Uani 1 1 d . . .
C24 C -0.3998(18) -0.1553(12) -1.1333(15) 0.054(6) Uiso 1 1 d . . .
Cl10 Cl -0.5138(7) -0.2964(4) -0.9382(6) 0.088(3) Uani 1 1 d . . .
Cl15 Cl -0.5493(19) -0.0931(11) -0.3154(12) 0.179(10) Uani 0.75 1 d . . P
Cl1 Cl -0.8663(3) -0.0689(2) -1.2089(2) 0.0304(9) Uiso 1 1 d . . .
Cl12 Cl -0.9559(4) -0.1361(3) -0.3654(3) 0.0478(13) Uani 1 1 d . . .
Cl2 Cl -0.9342(10) -0.1984(7) -1.1130(8) 0.128(4) Uiso 1 1 d . . .
Cl17 Cl -0.5550(4) 0.2275(3) -0.5887(3) 0.0469(13) Uani 1 1 d . . .
Cl3 Cl -1.0668(4) 0.1363(3) -1.0878(3) 0.0498(14) Uani 1 1 d . . .
Cl11 Cl -0.7142(4) -0.3574(2) -0.5507(3) 0.0435(12) Uani 1 1 d . . .
Cl6 Cl -1.101(2) 0.1858(13) -0.8282(17) 0.264(13) Uiso 1 1 d . . .
Cl13 Cl -1.0421(4) 0.1867(2) -0.5580(3) 0.0453(13) Uani 1 1 d . . .
Cl7 Cl -1.0398(7) -0.3914(5) -0.7005(6) 0.100(3) Uani 1 1 d . . .
Cl16 Cl -0.5968(6) 0.0862(4) -0.3736(4) 0.071(2) Uani 1 1 d . . .
Cl8 Cl -0.7480(12) -0.5218(8) -0.9096(9) 0.155(5) Uiso 1 1 d . . .
Cl20 Cl -0.380(2) -0.0824(16) -0.3781(19) 0.075(8) Uiso 0.25 1 d . . P
Cl9 Cl -0.6151(7) -0.0425(5) -1.1795(5) 0.057(2) Uani 0.6667 1 d . . P
Cl14 Cl -0.8010(4) 0.2365(3) -0.9397(3) 0.0470(13) Uani 1 1 d . . .
O61 O -1.210(3) 0.0335(18) -0.918(2) 0.157(14) Uiso 1 1 d . . .
O65 O -1.1704(16) -0.2143(10) -0.5099(13) 0.078(6) Uiso 1 1 d . . .
O67 O -0.784(3) 0.0165(16) -0.315(2) 0.139(12) Uiso 1 1 d . . .
O62 O -1.035(2) -0.0009(13) -1.1425(16) 0.107(8) Uiso 1 1 d . . .
O66 O -0.807(3) 0.182(2) -0.396(2) 0.168(15) Uiso 1 1 d . . .
O63 O -0.704(3) -0.3402(16) -1.053(2) 0.138(12) Uiso 1 1 d . . .
O68 O -0.374(2) -0.2764(15) -0.6467(18) 0.122(10) Uiso 1 1 d . . .
O64 O -0.5297(16) -0.2784(10) -1.1527(13) 0.079(6) Uiso 1 1 d . . .
O69 O -0.4561(18) 0.0251(12) -1.0761(15) 0.094(7) Uiso 1 1 d . . .

loop_
_atom_site_aniso_label
_atom_site_aniso_U_11
_atom_site_aniso_U_22
_atom_site_aniso_U_33
_atom_site_aniso_U_23
_atom_site_aniso_U_13
_atom_site_aniso_U_12
Cs1 0.0269(5) 0.0556(10) 0.0590(9) 0.0055(7) 0.0041(5) 0.0020(6)
Cs2 0.0264(4) 0.0225(5) 0.0271(5) 0.0009(4) 0.0038(3) 0.0019(4)
Cs3 0.0632(10) 0.0703(14) 0.0787(13) 0.0013(10) -0.0035(9) 0.0008(9)
Ti1 0.0218(12) 0.0184(17) 0.0198(13) 0.0004(13) -0.0017(10) -0.0004(12)
Ti2 0.0195(13) 0.0152(16) 0.0227(15) -0.0037(12) -0.0015(11) 0.0024(11)
Ti3 0.0195(13) 0.0144(16) 0.0254(15) 0.0009(12) 0.0018(11) 0.0007(11)
Ti4 0.0166(12) 0.0149(16) 0.0241(14) 0.0027(12) 0.0042(10) 0.0009(11)
Ti5 0.0184(12) 0.0151(16) 0.0228(14) 0.0024(12) 0.0038(10) 0.0026(11)
Ti6 0.0181(12) 0.0198(17) 0.0209(14) 0.0043(12) 0.0019(10) 0.0034(11)
Ti7 0.0175(12) 0.0143(16) 0.0243(14) -0.0024(12) 0.0037(10) -0.0004(11)
Ti8 0.0163(12) 0.0167(16) 0.0233(14) -0.0022(12) 0.0050(10) 0.0016(11)
Ti9 0.0136(12) 0.0206(17) 0.0205(14) -0.0020(12) 0.0019(10) 0.0022(10)
Ti10 0.0179(12) 0.0164(16) 0.0206(14) 0.0024(12) 0.0007(10) 0.0007(11)
Ti11 0.0190(12) 0.0193(16) 0.0183(13) 0.0022(12) -0.0008(9) 0.0019(12)
Ti12 0.0211(13) 0.0146(16) 0.0199(14) -0.0005(12) 0.0021(11) -0.0012(11)
Cl4 0.063(4) 0.050(4) 0.076(4) -0.020(3) 0.007(3) -0.011(3)
Cl5 0.039(3) 0.060(4) 0.077(4) -0.007(3) 0.007(3) 0.004(3)
Cl18 0.034(2) 0.072(4) 0.048(3) -0.013(3) 0.006(2) -0.008(3)
Cl19 0.044(3) 0.053(4) 0.092(5) -0.039(4) -0.003(3) 0.004(3)
O1 0.019(6) 0.064(11) 0.043(8) 0.020(8) -0.007(5) 0.003(6)
O2 0.046(8) 0.050(11) 0.056(10) 0.003(8) -0.031(7) -0.017(7)
O3 0.016(6) 0.058(11) 0.063(10) -0.012(8) 0.001(6) 0.008(6)
O4 0.056(10) 0.046(11) 0.055(10) -0.010(8) -0.022(8) -0.019(8)
O5 0.017(5) 0.039(9) 0.035(7) -0.014(6) 0.003(5) -0.005(5)
O6 0.026(6) 0.030(8) 0.049(8) -0.002(7) 0.001(6) 0.000(5)
O7 0.026(6) 0.020(7) 0.020(5) 0.004(5) -0.004(4) 0.006(5)
O8 0.021(5) 0.038(8) 0.028(6) 0.007(6) -0.001(5) -0.001(5)
O9 0.026(6) 0.030(8) 0.033(7) 0.004(6) 0.006(5) 0.010(5)
O10 0.023(5) 0.025(7) 0.030(6) 0.003(5) 0.002(5) -0.001(5)
O11 0.025(5) 0.022(7) 0.022(6) 0.005(5) 0.005(4) 0.002(5)
O12 0.017(5) 0.019(7) 0.033(6) -0.006(5) -0.004(4) 0.001(4)
O13 0.043(8) 0.039(9) 0.042(8) 0.008(7) 0.014(6) 0.011(6)
O14 0.047(7) 0.022(7) 0.031(7) 0.007(6) 0.009(6) -0.005(6)
O15 0.040(6) 0.019(7) 0.027(6) 0.002(6) 0.012(5) -0.003(6)
O16 0.040(7) 0.023(7) 0.035(7) 0.006(6) 0.015(6) 0.003(5)
O17 0.047(7) 0.021(8) 0.037(7) -0.002(6) -0.003(6) 0.017(6)
O18 0.043(8) 0.028(8) 0.054(9) 0.011(7) 0.017(7) 0.012(6)
O19 0.027(6) 0.019(7) 0.030(6) 0.004(5) 0.006(5) 0.001(5)
O20 0.058(9) 0.025(8) 0.030(7) 0.009(6) 0.015(6) 0.012(6)
O21 0.062(9) 0.041(10) 0.043(8) 0.005(7) 0.023(7) 0.017(7)
O22 0.049(8) 0.036(9) 0.031(7) -0.003(6) 0.011(6) 0.006(6)
O23 0.033(6) 0.021(7) 0.035(7) -0.003(6) 0.001(5) 0.005(5)
O24 0.039(7) 0.016(7) 0.039(7) 0.001(6) 0.002(6) 0.009(5)
O25 0.019(5) 0.026(7) 0.029(6) 0.000(5) 0.003(5) 0.000(5)
O26 0.020(5) 0.022(7) 0.021(6) -0.004(5) 0.000(4) 0.000(4)
O27 0.014(5) 0.038(8) 0.033(7) 0.007(6) 0.008(5) -0.010(5)
O28 0.017(5) 0.045(9) 0.047(8) -0.010(7) -0.002(5) 0.002(5)
O29 0.025(6) 0.022(7) 0.027(6) -0.006(5) -0.001(5) -0.009(5)
O30 0.024(6) 0.018(7) 0.036(7) -0.002(5) -0.004(5) 0.000(5)
O31 0.031(6) 0.020(7) 0.029(6) 0.013(5) 0.003(5) 0.004(5)
O32 0.031(6) 0.028(8) 0.026(6) -0.003(6) 0.009(5) 0.010(5)
O33 0.028(6) 0.023(7) 0.024(6) 0.000(5) 0.016(5) 0.003(5)
O34 0.035(6) 0.014(7) 0.034(7) -0.010(5) 0.009(5) -0.009(5)
O35 0.020(5) 0.027(7) 0.030(6) 0.003(5) 0.006(5) -0.003(5)
O36 0.023(5) 0.020(7) 0.016(5) -0.002(5) -0.005(4) -0.003(4)
O37 0.016(6) 0.072(12) 0.040(8) 0.000(7) -0.003(5) -0.004(6)
O38 0.029(6) 0.043(9) 0.043(8) 0.013(7) -0.013(6) -0.012(6)
O39 0.020(6) 0.042(9) 0.054(9) 0.001(7) 0.009(6) 0.000(6)
O40 0.034(7) 0.036(9) 0.030(7) 0.002(6) -0.012(5) -0.011(6)
O41 0.031(6) 0.027(8) 0.036(7) -0.016(6) -0.001(5) -0.010(5)
O42 0.053(9) 0.040(10) 0.039(8) 0.013(7) -0.025(7) -0.019(7)
O43 0.043(7) 0.043(10) 0.031(7) 0.012(6) 0.011(6) 0.011(7)
O44 0.040(7) 0.029(8) 0.022(6) 0.004(5) 0.006(5) -0.008(6)
O45 0.029(6) 0.016(7) 0.027(6) -0.004(5) 0.009(5) 0.000(5)
O46 0.030(6) 0.014(6) 0.035(7) 0.007(5) 0.015(5) 0.008(5)
O47 0.038(7) 0.036(9) 0.042(8) 0.002(7) 0.018(6) -0.003(6)
O48 0.036(6) 0.020(7) 0.041(7) 0.007(6) 0.014(6) -0.004(5)
O49 0.033(7) 0.032(8) 0.039(7) 0.011(6) 0.015(6) 0.008(6)
O50 0.039(7) 0.024(7) 0.036(7) 0.003(6) 0.022(6) 0.000(5)
O51 0.033(7) 0.021(7) 0.048(8) 0.001(6) 0.007(6) 0.005(5)
O52 0.054(9) 0.026(8) 0.045(8) 0.006(7) 0.012(7) 0.008(6)
O53 0.032(6) 0.015(6) 0.031(6) -0.005(5) 0.009(5) 0.000(5)
O54 0.033(6) 0.034(8) 0.025(6) -0.007(6) 0.016(5) 0.012(6)
O55 0.040(8) 0.038(10) 0.101(15) 0.025(10) -0.017(9) -0.001(7)
O56 0.048(8) 0.080(13) 0.033(8) 0.014(8) 0.003(7) -0.007(8)
O57 0.039(8) 0.050(11) 0.093(14) -0.022(10) 0.011(8) -0.006(8)
O58 0.067(11) 0.053(11) 0.079(12) 0.015(9) -0.005(9) 0.001(9)
O59 0.049(10) 0.12(2) 0.066(12) -0.048(13) 0.012(9) -0.002(11)
N1 0.083(14) 0.027(11) 0.038(10) -0.004(8) -0.003(9) 0.025(10)
N2 0.031(8) 0.032(10) 0.050(10) -0.013(8) 0.004(7) -0.001(7)
N3 0.037(8) 0.021(9) 0.032(8) 0.009(7) 0.009(6) 0.000(6)
N4 0.045(9) 0.015(8) 0.046(9) 0.004(7) 0.028(8) 0.004(6)
N5 0.045(9) 0.031(10) 0.035(8) 0.011(7) 0.005(7) 0.010(7)
N6 0.040(9) 0.041(11) 0.051(10) 0.004(9) 0.016(8) 0.025(8)
C1 0.017(7) 0.021(10) 0.030(9) -0.008(7) 0.000(6) 0.005(6)
C2 0.046(11) 0.029(12) 0.041(11) -0.013(9) -0.007(9) 0.019(9)
C3 0.046(11) 0.035(13) 0.048(12) 0.005(10) 0.006(9) 0.023(9)
C4 0.072(16) 0.034(14) 0.068(16) 0.015(12) 0.007(13) 0.026(12)
C5 0.038(9) 0.016(9) 0.028(9) -0.004(7) 0.015(7) 0.001(7)
C6 0.037(9) 0.024(10) 0.035(10) 0.006(8) 0.021(8) 0.005(7)
C7 0.069(15) 0.024(12) 0.088(18) 0.008(12) 0.057(14) -0.002(10)
C8 0.10(2) 0.040(16) 0.09(2) 0.014(15) 0.053(18) 0.010(15)
C9 0.020(7) 0.024(10) 0.019(8) 0.008(7) -0.007(6) -0.009(6)
C10 0.031(9) 0.032(11) 0.029(9) 0.012(8) 0.006(7) 0.004(8)
C11 0.042(10) 0.034(12) 0.048(12) 0.012(10) 0.016(9) -0.002(9)
C12 0.057(13) 0.060(17) 0.044(13) 0.018(12) 0.020(10) 0.002(12)
C13 0.025(8) 0.019(9) 0.024(8) -0.004(7) 0.000(6) -0.007(6)
C17 0.027(7) 0.015(8) 0.036(8) 0.007(7) 0.007(6) 0.006(6)
C18 0.036(7) 0.019(7) 0.039(7) 0.009(6) 0.016(6) 0.003(6)
C19 0.053(8) 0.030(9) 0.050(9) 0.004(8) 0.020(7) 0.005(7)
C21 0.013(6) 0.036(11) 0.020(7) -0.011(7) -0.001(5) -0.005(7)
C22 0.027(8) 0.031(11) 0.028(9) 0.001(8) 0.009(7) 0.007(7)
C23 0.056(13) 0.062(17) 0.027(10) -0.001(10) 0.016(9) 0.037(12)
Cl10 0.104(6) 0.072(6) 0.091(6) -0.001(5) 0.028(5) 0.037(5)
Cl15 0.20(2) 0.18(2) 0.146(16) 0.053(15) -0.052(15) -0.060(17)
Cl12 0.051(3) 0.050(4) 0.045(3) 0.004(2) 0.014(2) -0.019(2)
Cl17 0.045(3) 0.044(3) 0.053(3) -0.018(3) 0.008(2) -0.015(2)
Cl3 0.044(3) 0.046(4) 0.055(3) 0.014(3) -0.012(2) 0.009(2)
Cl11 0.052(3) 0.031(3) 0.049(3) 0.002(2) 0.011(2) -0.004(2)
Cl13 0.051(3) 0.031(3) 0.057(3) -0.002(2) 0.023(2) -0.001(2)
Cl7 0.101(6) 0.095(7) 0.097(6) 0.039(6) -0.025(5) -0.033(5)
Cl16 0.075(4) 0.085(6) 0.048(3) -0.004(3) -0.014(3) -0.015(4)
Cl9 0.058(5) 0.073(7) 0.043(4) 0.007(4) 0.012(4) 0.012(4)
Cl14 0.051(3) 0.042(3) 0.050(3) 0.006(3) 0.010(2) -0.011(2)

loop_
_atom_type_symbol
_atom_type_description
_atom_type_scat_dispersion_real
_atom_type_scat_dispersion_imag
_atom_type_scat_source
C C 0.0033 0.0016 'International Tables Vol C Tables 4.2.6.8 and 6.1.1.4'
Cl Cl 0.1484 0.1585 'International Tables Vol C Tables 4.2.6.8 and 6.1.1.4'
Cs Cs -0.3680 2.1192 'International Tables Vol C Tables 4.2.6.8 and 6.1.1.4'
N N 0.0061 0.0033 'International Tables Vol C Tables 4.2.6.8 and 6.1.1.4'
O O 0.0106 0.0060 'International Tables Vol C Tables 4.2.6.8 and 6.1.1.4'
Ti Ti 0.2776 0.4457 'International Tables Vol C Tables 4.2.6.8 and 6.1.1.4'

loop_
_geom_angle_atom_site_label_1
_geom_angle_atom_site_label_2
_geom_angle_atom_site_label_3
_geom_angle
Ti2 Cs1 Ti1 52.08(6)
Cl4 Cs1 Ti1 156.06(13)
Cl4 Cs1 Ti2 106.49(13)
Cl4 Cs1 O2 137.8(3)
Cl4 Cs1 O4 88.5(3)
Cl4 Cs1 O10 131.1(2)
Cl5 Cs1 Ti1 140.25(14)
Cl5 Cs1 Ti2 167.66(14)
Cl5 Cs1 Cl4 61.37(17)
Cl5 Cs1 O2 121.3(3)
Cl5 Cs1 O4 142.1(3)
Cl5 Cs1 O10 80.5(2)
Cl5 Cs1 O12 98.8(2)
O2 Cs1 Ti1 32.4(2)
O2 Cs1 Ti2 68.7(3)
O2 Cs1 O4 65.5(4)
O2 Cs1 O10 87.1(3)
O4 Cs1 Ti1 67.6(3)
O4 Cs1 Ti2 31.7(2)
O7 Cs1 Ti1 72.8(2)
O7 Cs1 Ti2 25.6(2)
O7 Cs1 Cl4 90.3(3)
O7 Cs1 Cl5 144.4(2)
O7 Cs1 O2 94.0(3)
O7 Cs1 O4 46.6(3)
O7 Cs1 O8 49.6(3)
O7 Cs1 O9 87.2(3)
O7 Cs1 O10 107.6(3)
O7 Cs1 O11 85.0(3)
O7 Cs1 O12 47.8(3)
O8 Cs1 Ti1 26.3(2)
O8 Cs1 Ti2 26.2(2)
O8 Cs1 Cl4 130.7(3)
O8 Cs1 Cl5 165.8(3)
O8 Cs1 O2 45.4(3)
O8 Cs1 O4 44.3(4)
O8 Cs1 O10 92.5(3)
O8 Cs1 O11 107.1(3)
O8 Cs1 O12 93.7(3)
O9 Cs1 Ti1 25.2(2)
O9 Cs1 Ti2 72.6(2)
O9 Cs1 Cl4 175.5(3)
O9 Cs1 Cl5 119.3(2)
O9 Cs1 O2 46.3(3)
O9 Cs1 O4 92.6(3)
O9 Cs1 O8 49.4(3)
O9 Cs1 O10 46.5(3)
O9 Cs1 O11 81.9(3)
O9 Cs1 O12 107.6(3)
O10 Cs1 Ti1 71.51(18)
O10 Cs1 Ti2 108.42(18)
O10 Cs1 O4 136.7(3)
O11 Cs1 Ti1 101.0(2)
O11 Cs1 Ti2 103.2(2)
O11 Cs1 Cl4 94.1(2)
O11 Cs1 Cl5 76.7(2)
O11 Cs1 O2 128.1(3)
O11 Cs1 O4 131.5(3)
O11 Cs1 O10 45.3(3)
O11 Cs1 O12 48.3(3)
O12 Cs1 Ti1 109.08(19)
O12 Cs1 Ti2 73.10(19)
O12 Cs1 Cl4 68.0(2)
O12 Cs1 O2 138.8(3)
O12 Cs1 O4 89.4(3)
O12 Cs1 O10 90.9(3)
O7 Cs2 O25 132.5(3)
O7 Cs2 O26 88.7(3)
O7 Cs2 O27 133.0(3)
O7 Cs2 O28 91.2(3)
O7 Cs2 O29 47.6(3)
O7 Cs2 O30 48.1(3)
O9 Cs2 O7 84.2(3)
O9 Cs2 O11 82.1(3)
O9 Cs2 O25 89.1(3)
O9 Cs2 O26 131.5(3)
O9 Cs2 O27 48.8(3)
O9 Cs2 O28 48.2(3)
O9 Cs2 O29 90.0(3)
O9 Cs2 O30 132.2(3)
O9 Cs2 O32 97.8(3)
O9 Cs2 O34 96.7(3)
O9 Cs2 O36 179.3(4)
O11 Cs2 O7 83.8(3)
O11 Cs2 O25 48.8(3)
O11 Cs2 O26 49.4(3)
O11 Cs2 O27 90.8(3)
O11 Cs2 O28 130.3(3)
O11 Cs2 O29 131.3(3)
O11 Cs2 O30 90.3(3)
O11 Cs2 O32 97.4(3)
O11 Cs2 O34 178.6(3)
O11 Cs2 O36 98.0(3)
O25 Cs2 O28 118.1(3)
O25 Cs2 O29 179.1(3)
O26 Cs2 O25 61.8(3)
O26 Cs2 O27 121.9(3)
O26 Cs2 O28 179.7(3)
O26 Cs2 O29 119.0(3)
O26 Cs2 O30 58.4(3)
O27 Cs2 O25 60.1(3)
O27 Cs2 O28 58.0(3)
O27 Cs2 O29 119.0(3)
O29 Cs2 O28 61.1(3)
O30 Cs2 O25 120.1(3)
O30 Cs2 O27 178.6(3)
O30 Cs2 O28 121.8(3)
O30 Cs2 O29 60.7(3)
O32 Cs2 O7 177.8(3)
O32 Cs2 O25 48.7(3)
O32 Cs2 O26 90.7(3)
O32 Cs2 O27 49.0(3)
O32 Cs2 O28 89.4(3)
O32 Cs2 O29 131.3(3)
O32 Cs2 O30 130.0(3)
O32 Cs2 O36 81.5(3)
O34 Cs2 O7 95.3(3)
O34 Cs2 O25 132.2(3)
O34 Cs2 O26 131.7(3)
O34 Cs2 O27 89.1(3)
O34 Cs2 O28 48.6(3)
O34 Cs2 O29 47.7(3)
O34 Cs2 O30 89.9(3)
O34 Cs2 O32 83.6(3)
O34 Cs2 O36 83.1(3)
O36 Cs2 O7 96.5(3)
O36 Cs2 O25 90.4(3)
O36 Cs2 O26 48.7(3)
O36 Cs2 O27 130.4(3)
O36 Cs2 O28 131.7(3)
O36 Cs2 O29 90.4(3)
O36 Cs2 O30 48.5(3)
Cs2 Cs3 Ti8 56.45(5)
Cs2 Cs3 Ti9 56.28(5)
Ti7 Cs3 Cs2 56.86(5)
Ti7 Cs3 Ti8 50.12(6)
Ti7 Cs3 Ti9 92.72(7)
Ti8 Cs3 Ti9 48.66(6)
Cl18 Cs3 Cs2 122.24(11)
Cl18 Cs3 Ti7 154.86(11)
Cl18 Cs3 Ti8 106.49(11)
Cl18 Cs3 Ti9 71.67(10)
Cl19 Cs3 Cs2 125.32(13)
Cl19 Cs3 Ti7 74.92(13)
Cl19 Cs3 Ti8 73.83(12)
Cl19 Cs3 Ti9 107.12(12)
Cl19 Cs3 Cl18 90.62(15)
O31 Cs3 Cs2 56.7(2)
O31 Cs3 Ti7 72.62(19)
O31 Cs3 Ti8 107.9(2)
O31 Cs3 Ti9 107.2(2)
O31 Cs3 Cl18 130.2(2)
O31 Cs3 Cl19 133.2(2)
O32 Cs3 Cs2 51.2(2)
O32 Cs3 Ti7 25.6(2)
O32 Cs3 Ti8 71.1(2)
O32 Cs3 Ti9 102.7(2)
O32 Cs3 Cl18 173.3(3)
O32 Cs3 Cl19 94.5(3)
O32 Cs3 O31 47.3(3)
O32 Cs3 O33 49.6(3)
O32 Cs3 O34 85.7(3)
O32 Cs3 O35 107.9(3)
O32 Cs3 O36 84.0(3)
O33 Cs3 Cs2 56.8(2)
O33 Cs3 Ti7 25.98(19)
O33 Cs3 Ti8 24.8(2)
O33 Cs3 Ti9 71.7(2)
O33 Cs3 Cl18 129.3(2)
O33 Cs3 Cl19 68.5(2)
O33 Cs3 O31 93.6(3)
O33 Cs3 O35 92.7(3)
O34 Cs3 Cs2 50.8(2)
O34 Cs3 Ti7 70.6(2)
O34 Cs3 Ti8 24.9(2)
O34 Cs3 Ti9 23.9(2)
O34 Cs3 Cl18 89.9(2)
O34 Cs3 Cl19 92.1(2)
O34 Cs3 O31 107.5(3)
O34 Cs3 O33 47.9(3)
O34 Cs3 O35 47.7(3)
O35 Cs3 Cs2 56.75(19)
O35 Cs3 Ti7 108.2(2)
O35 Cs3 Ti8 72.3(2)
O35 Cs3 Ti9 25.47(19)
O35 Cs3 Cl18 65.5(2)
O35 Cs3 Cl19 129.9(2)
O35 Cs3 O31 92.2(3)
O36 Cs3 Cs2 50.98(19)
O36 Cs3 Ti7 102.5(2)
O36 Cs3 Ti8 102.1(2)
O36 Cs3 Ti9 69.7(2)
O36 Cs3 Cl18 90.6(2)
O36 Cs3 Cl19 175.9(2)
O36 Cs3 O31 47.5(3)
O36 Cs3 O33 107.8(3)
O36 Cs3 O34 84.0(3)
O36 Cs3 O35 47.6(3)
Cs2 Ti1 Cs1 62.43(5)
O2 Ti1 Cs1 64.1(5)
O2 Ti1 Cs2 126.4(5)
O8 Ti1 Cs1 53.6(4)
O8 Ti1 Cs2 67.0(4)
O8 Ti1 O2 84.7(6)
O8 Ti1 O20 160.0(6)
O8 Ti1 O21 85.9(6)
O9 Ti1 Cs1 49.7(5)
O9 Ti1 Cs2 56.0(4)
O9 Ti1 O2 86.4(7)
O9 Ti1 O8 97.8(6)
O9 Ti1 O20 92.1(6)
O9 Ti1 O21 167.4(6)
O9 Ti1 O28 99.4(6)
O20 Ti1 Cs1 125.6(4)
O20 Ti1 Cs2 132.3(4)
O20 Ti1 O2 78.7(6)
O20 Ti1 O21 80.9(6)
O21 Ti1 Cs1 127.3(5)
O21 Ti1 Cs2 135.9(4)
O21 Ti1 O2 82.0(7)
O28 Ti1 Cs1 126.1(5)
O28 Ti1 Cs2 63.7(5)
O28 Ti1 O2 169.7(7)
O28 Ti1 O8 102.8(6)
O28 Ti1 O20 92.6(7)
O28 Ti1 O21 91.4(6)
Cs2 Ti2 Cs1 62.43(5)
O4 Ti2 Cs1 66.9(5)
O4 Ti2 Cs2 129.4(5)
O4 Ti2 O22 80.5(7)
O7 Ti2 Cs1 49.4(3)
O7 Ti2 Cs2 56.7(4)
O7 Ti2 O4 89.5(6)
O7 Ti2 O8 98.1(5)
O7 Ti2 O22 167.4(6)
O7 Ti2 O23 89.3(5)
O8 Ti2 Cs1 54.4(4)
O8 Ti2 Cs2 66.1(4)
O8 Ti2 O4 85.6(7)
O8 Ti2 O22 88.8(6)
O8 Ti2 O23 164.2(6)
O22 Ti2 Cs1 130.9(4)
O22 Ti2 Cs2 135.8(4)
O23 Ti2 Cs1 124.9(4)
O23 Ti2 Cs2 129.1(4)
O23 Ti2 O4 80.5(6)
O23 Ti2 O22 81.6(5)
O29 Ti2 Cs1 124.2(4)
O29 Ti2 Cs2 61.8(4)
O29 Ti2 O4 168.8(7)
O29 Ti2 O7 99.1(5)
O29 Ti2 O8 100.1(6)
O29 Ti2 O22 89.9(6)
O29 Ti2 O23 92.5(6)
Cs2 Ti3 Cs1 61.33(5)
O6 Ti3 Cs1 73.2(4)
O6 Ti3 Cs2 134.6(4)
O6 Ti3 O13 79.8(6)
O7 Ti3 Cs1 45.7(4)
O7 Ti3 Cs2 56.7(4)
O7 Ti3 O6 90.9(6)
O7 Ti3 O12 97.1(6)
O7 Ti3 O13 167.0(6)
O7 Ti3 O24 90.3(5)
O7 Ti3 O30 98.5(6)
O12 Ti3 Cs1 55.4(4)
O12 Ti3 Cs2 68.1(4)
O12 Ti3 O6 88.1(5)
O12 Ti3 O13 91.7(6)
O12 Ti3 O24 163.4(6)
O12 Ti3 O30 101.1(6)
O13 Ti3 Cs1 137.1(4)
O13 Ti3 Cs2 136.1(5)
O24 Ti3 Cs1 124.7(4)
O24 Ti3 Cs2 127.9(4)
O24 Ti3 O6 76.9(5)
O24 Ti3 O13 78.9(6)
O30 Ti3 Cs1 120.8(4)
O30 Ti3 Cs2 59.4(4)
O30 Ti3 O6 165.9(6)
O30 Ti3 O13 89.2(6)
O30 Ti3 O24 92.4(6)
Cs2 Ti4 Cs1 60.92(5)
O5 Ti4 Cs1 71.9(4)
O5 Ti4 Cs2 132.7(4)
O5 Ti4 O14 79.9(5)
O11 Ti4 Cs1 49.1(4)
O11 Ti4 Cs2 56.6(3)
O11 Ti4 O5 91.0(5)
O11 Ti4 O14 167.8(5)
O11 Ti4 O15 90.0(5)
O12 Ti4 Cs1 53.3(4)
O12 Ti4 Cs2 69.1(4)
O12 Ti4 O5 85.5(5)
O12 Ti4 O11 98.8(6)
O12 Ti4 O14 88.7(6)
O12 Ti4 O15 163.2(5)
O14 Ti4 Cs1 133.2(4)
O14 Ti4 Cs2 135.6(4)
O15 Ti4 Cs1 128.1(4)
O15 Ti4 Cs2 127.5(4)
O15 Ti4 O5 79.9(5)
O15 Ti4 O14 80.5(5)
O26 Ti4 Cs1 120.5(4)
O26 Ti4 Cs2 59.7(4)
O26 Ti4 O5 167.5(5)
O26 Ti4 O11 98.7(5)
O26 Ti4 O12 100.6(5)
O26 Ti4 O14 89.4(5)
O26 Ti4 O15 92.1(5)
Cs2 Ti5 Cs1 59.38(5)
O3 Ti5 Cs1 76.0(4)
O3 Ti5 Cs2 135.0(4)
O3 Ti5 O17 77.8(6)
O10 Ti5 Cs1 57.8(4)
O10 Ti5 Cs2 68.7(4)
O10 Ti5 O3 93.5(6)
O10 Ti5 O11 98.6(6)
O10 Ti5 O16 168.0(6)
O10 Ti5 O17 90.4(6)
O10 Ti5 O25 97.3(5)
O11 Ti5 Cs1 44.6(4)
O11 Ti5 Cs2 55.2(4)
O11 Ti5 O3 89.5(6)
O11 Ti5 O16 92.3(5)
O11 Ti5 O17 164.9(6)
O16 Ti5 Cs1 130.4(4)
O16 Ti5 Cs2 122.2(4)
O16 Ti5 O3 81.5(6)
O16 Ti5 O17 77.9(5)
O17 Ti5 Cs1 136.6(4)
O17 Ti5 Cs2 139.9(4)
O25 Ti5 Cs1 119.0(4)
O25 Ti5 Cs2 59.7(4)
O25 Ti5 O3 164.8(6)
O25 Ti5 O11 99.4(6)
O25 Ti5 O16 85.7(5)
O25 Ti5 O17 91.4(6)
Cs2 Ti6 Cs1 60.05(5)
O1 Ti6 Cs1 73.7(5)
O1 Ti6 Cs2 133.8(5)
O1 Ti6 O18 82.4(7)
O1 Ti6 O19 78.5(5)
O9 Ti6 Cs1 42.9(4)
O9 Ti6 Cs2 55.5(4)
O9 Ti6 O1 91.7(6)
O9 Ti6 O18 166.3(6)
O9 Ti6 O19 88.8(5)
O10 Ti6 Cs1 59.5(4)
O10 Ti6 Cs2 69.2(4)
O10 Ti6 O1 87.3(5)
O10 Ti6 O9 98.5(6)
O10 Ti6 O18 93.5(6)
O10 Ti6 O19 164.2(5)
O10 Ti6 O27 101.9(5)
O18 Ti6 Cs1 144.1(4)
O18 Ti6 Cs2 136.1(5)
O18 Ti6 O19 77.9(5)
O19 Ti6 Cs1 121.5(4)
O19 Ti6 Cs2 125.9(3)
O27 Ti6 Cs1 120.0(4)
O27 Ti6 Cs2 60.1(4)
O27 Ti6 O1 166.0(6)
O27 Ti6 O9 97.3(6)
O27 Ti6 O18 86.5(6)
O27 Ti6 O19 91.0(5)
Cs2 Ti7 Cs3 61.84(6)
O27 Ti7 Cs2 59.7(4)
O27 Ti7 Cs3 121.5(4)
O27 Ti7 O32 98.6(6)
O27 Ti7 O33 100.2(6)
O27 Ti7 O41 171.1(6)
O27 Ti7 O44 91.9(5)
O27 Ti7 O45 92.6(6)
O32 Ti7 Cs2 55.9(4)
O32 Ti7 Cs3 46.9(4)
O32 Ti7 O41 87.8(6)
O32 Ti7 O44 166.9(6)
O32 Ti7 O45 91.0(5)
O33 Ti7 Cs2 67.2(4)
O33 Ti7 Cs3 53.9(4)
O33 Ti7 O32 96.1(5)
O33 Ti7 O41 85.2(5)
O33 Ti7 O44 89.8(5)
O33 Ti7 O45 164.3(5)
O41 Ti7 Cs2 129.2(4)
O41 Ti7 Cs3 67.4(4)
O44 Ti7 Cs2 137.1(4)
O44 Ti7 Cs3 132.1(4)
O44 Ti7 O41 81.0(5)
O45 Ti7 Cs2 127.9(3)
O45 Ti7 Cs3 125.7(4)
O45 Ti7 O41 81.0(5)
O45 Ti7 O44 80.6(5)
Cs2 Ti8 Cs3 61.19(5)
O28 Ti8 Cs2 62.5(5)
O28 Ti8 Cs3 123.6(5)
O28 Ti8 O33 101.8(6)
O28 Ti8 O34 100.7(6)
O28 Ti8 O39 167.0(6)
O28 Ti8 O43 89.4(7)
O28 Ti8 O54 93.9(6)
O33 Ti8 Cs2 67.2(4)
O33 Ti8 Cs3 51.8(4)
O33 Ti8 O34 95.4(5)
O33 Ti8 O39 83.9(6)
O33 Ti8 O43 91.2(6)
O33 Ti8 O54 162.3(6)
O34 Ti8 Cs2 55.5(4)
O34 Ti8 Cs3 48.0(4)
O34 Ti8 O39 90.2(6)
O34 Ti8 O43 166.5(5)
O34 Ti8 O54 89.5(5)
O39 Ti8 Cs2 130.2(4)
O39 Ti8 Cs3 69.1(4)
O43 Ti8 Cs2 138.0(4)
O43 Ti8 Cs3 132.0(4)
O43 Ti8 O39 78.8(6)
O54 Ti8 Cs2 128.5(4)
O54 Ti8 Cs3 124.4(4)
O54 Ti8 O39 79.1(5)
O54 Ti8 O43 80.8(5)
Cs2 Ti9 Cs3 60.98(5)
O29 Ti9 Cs2 61.6(4)
O29 Ti9 Cs3 122.6(4)
O29 Ti9 O35 102.9(5)
O29 Ti9 O37 165.6(6)
O29 Ti9 O52 88.1(6)
O29 Ti9 O53 92.9(5)
O34 Ti9 Cs2 55.4(4)
O34 Ti9 Cs3 47.0(4)
O34 Ti9 O29 97.7(6)
O34 Ti9 O35 97.5(6)
O34 Ti9 O37 92.4(6)
O34 Ti9 O52 169.1(6)
O34 Ti9 O53 89.3(5)
O35 Ti9 Cs2 68.1(4)
O35 Ti9 Cs3 55.0(4)
O35 Ti9 O37 85.7(5)
O35 Ti9 O52 90.1(6)
O35 Ti9 O53 161.7(5)
O37 Ti9 Cs2 132.8(5)
O37 Ti9 Cs3 71.8(5)
O37 Ti9 O52 80.3(6)
O52 Ti9 Cs2 135.3(4)
O52 Ti9 Cs3 135.8(4)
O53 Ti9 Cs2 128.7(4)
O53 Ti9 Cs3 122.9(4)
O53 Ti9 O37 77.0(5)
O53 Ti9 O52 81.3(5)
Cs2 Ti10 Cs3 61.05(5)
O30 Ti10 Cs2 59.7(4)
O30 Ti10 Cs3 120.8(4)
O30 Ti10 O36 98.0(5)
O30 Ti10 O38 166.6(6)
O30 Ti10 O50 92.5(6)
O30 Ti10 O51 88.7(6)
O35 Ti10 Cs2 68.6(4)
O35 Ti10 Cs3 54.7(4)
O35 Ti10 O30 102.0(6)
O35 Ti10 O36 97.2(6)
O35 Ti10 O38 86.6(5)
O35 Ti10 O50 162.2(6)
O35 Ti10 O51 89.7(6)
O36 Ti10 Cs2 56.1(3)
O36 Ti10 Cs3 46.4(4)
O36 Ti10 O38 91.1(6)
O36 Ti10 O50 91.0(5)
O36 Ti10 O51 169.2(5)
O38 Ti10 Cs2 133.6(4)
O38 Ti10 Cs3 72.6(4)
O50 Ti10 Cs2 128.5(4)
O50 Ti10 Cs3 125.5(4)
O50 Ti10 O38 77.4(5)
O50 Ti10 O51 80.2(5)
O51 Ti10 Cs2 134.6(4)
O51 Ti10 Cs3 135.8(4)
O51 Ti10 O38 80.9(6)
Cs2 Ti11 Cs3 60.57(5)
O26 Ti11 Cs2 58.8(4)
O26 Ti11 Cs3 119.3(4)
O26 Ti11 O36 96.7(5)
O26 Ti11 O40 168.7(5)
O26 Ti11 O48 86.9(5)
O26 Ti11 O49 93.4(6)
O31 Ti11 Cs2 70.0(4)
O31 Ti11 Cs3 57.8(4)
O31 Ti11 O26 101.6(6)
O31 Ti11 O36 99.3(5)
O31 Ti11 O40 83.7(6)
O31 Ti11 O48 92.0(5)
O31 Ti11 O49 161.9(6)
O36 Ti11 Cs2 56.0(3)
O36 Ti11 Cs3 45.2(4)
O36 Ti11 O40 92.3(5)
O36 Ti11 O48 167.2(5)
O36 Ti11 O49 88.8(5)
O40 Ti11 Cs2 132.5(4)
O40 Ti11 Cs3 72.0(4)
O40 Ti11 O48 82.9(6)
O48 Ti11 Cs2 134.8(4)
O48 Ti11 Cs3 141.8(4)
O49 Ti11 Cs2 127.3(4)
O49 Ti11 Cs3 122.7(3)
O49 Ti11 O40 79.8(6)
O49 Ti11 O48 78.7(5)
Cs2 Ti12 Cs3 60.70(5)
O25 Ti12 Cs2 59.5(4)
O25 Ti12 Cs3 120.2(4)
O25 Ti12 O31 100.5(6)
O25 Ti12 O32 98.4(6)
O25 Ti12 O42 167.4(6)
O25 Ti12 O46 89.2(6)
O25 Ti12 O47 88.0(6)
O31 Ti12 Cs2 69.5(4)
O31 Ti12 Cs3 58.6(4)
O31 Ti12 O32 97.8(6)
O31 Ti12 O42 88.5(6)
O31 Ti12 O46 165.7(6)
O31 Ti12 O47 92.6(6)
O32 Ti12 Cs2 55.4(4)
O32 Ti12 Cs3 43.2(4)
O32 Ti12 O42 89.1(6)
O32 Ti12 O46 91.1(5)
O32 Ti12 O47 166.5(6)
O42 Ti12 Cs2 132.8(5)
O42 Ti12 Cs3 72.1(5)
O42 Ti12 O46 80.5(6)
O42 Ti12 O47 82.6(6)
O46 Ti12 Cs2 124.8(4)
O46 Ti12 Cs3 125.0(3)
O46 Ti12 O47 77.1(5)
O47 Ti12 Cs2 137.2(4)
O47 Ti12 Cs3 141.2(4)
Ti1 O2 Cs1 83.5(5)
Ti2 O4 Cs1 81.3(5)
Cs1 O7 Cs2 79.2(3)
Ti2 O7 Cs1 105.1(4)
Ti2 O7 Cs2 96.2(5)
Ti3 O7 Cs1 110.3(5)
Ti3 O7 Cs2 96.2(5)
Ti3 O7 Ti2 144.1(7)
Cs1 O8 Cs2 73.1(2)
Ti1 O8 Cs1 100.1(5)
Ti1 O8 Cs2 85.1(5)
Ti2 O8 Cs1 99.4(5)
Ti2 O8 Cs2 86.6(4)
Ti2 O8 Ti1 155.6(7)
Cs1 O9 Cs2 79.4(3)
Ti1 O9 Cs1 105.1(6)
Ti1 O9 Cs2 96.9(5)
Ti1 O9 Ti6 140.3(8)
Ti6 O9 Cs1 114.0(5)
Ti6 O9 Cs2 96.6(5)
Cs2 O10 Cs1 67.6(2)
Ti5 O10 Cs1 98.1(5)
Ti5 O10 Cs2 84.2(4)
Ti5 O10 Ti6 156.4(7)
Ti6 O10 Cs1 95.6(5)
Ti6 O10 Cs2 83.3(4)
Cs2 O11 Cs1 77.5(2)
Ti4 O11 Cs1 106.0(5)
Ti4 O11 Cs2 95.2(4)
Ti5 O11 Cs1 112.9(5)
Ti5 O11 Cs2 97.7(4)
Ti5 O11 Ti4 140.8(7)
Cs1 O12 Cs2 70.7(2)
Ti3 O12 Cs1 99.2(5)
Ti3 O12 Cs2 84.8(4)
Ti3 O12 Ti4 150.7(7)
Ti4 O12 Cs1 101.9(5)
Ti4 O12 Cs2 83.4(4)
C5 O15 Ti4 132.8(10)
C5 O16 Ti5 130.2(12)
C9 O19 Ti6 133.3(12)
C9 O20 Ti1 130.6(11)
C1 O23 Ti2 133.3(11)
C1 O24 Ti3 132.0(12)
Ti5 O25 Cs2 93.2(5)
Ti12 O25 Cs2 93.4(4)
Ti12 O25 Ti5 172.8(8)
Ti4 O26 Cs2 92.7(4)
Ti4 O26 Ti11 172.6(7)
Ti11 O26 Cs2 93.7(4)
Ti6 O27 Cs2 92.2(5)
Ti7 O27 Cs2 93.2(5)
Ti7 O27 Ti6 173.8(9)
Ti1 O28 Cs2 88.4(5)
Ti8 O28 Cs2 90.5(5)
Ti8 O28 Ti1 175.7(10)
Ti2 O29 Cs2 91.1(5)
Ti2 O29 Ti9 177.6(9)
Ti9 O29 Cs2 90.9(5)
Ti3 O30 Cs2 93.3(5)
Ti3 O30 Ti10 173.4(8)
Ti10 O30 Cs2 92.9(5)
Cs3 O31 Cs2 68.5(2)
Ti11 O31 Cs2 82.8(5)
Ti11 O31 Cs3 97.3(5)
Ti11 O31 Ti12 155.6(8)
Ti12 O31 Cs2 83.3(4)
Ti12 O31 Cs3 96.1(4)
Cs3 O32 Cs2 80.2(3)
Ti7 O32 Cs2 96.0(5)
Ti7 O32 Cs3 107.5(5)
Ti12 O32 Cs2 97.1(5)
Ti12 O32 Cs3 113.3(5)
Ti12 O32 Ti7 138.7(7)
Cs3 O33 Cs2 72.2(2)
Ti7 O33 Cs2 85.1(4)
Ti7 O33 Cs3 100.1(4)
Ti8 O33 Cs2 85.7(4)
Ti8 O33 Cs3 103.4(5)
Ti8 O33 Ti7 150.6(8)
Cs3 O34 Cs2 78.8(3)
Ti8 O34 Cs2 96.8(5)
Ti8 O34 Cs3 107.1(5)
Ti9 O34 Cs2 97.6(5)
Ti9 O34 Cs3 109.1(5)
Ti9 O34 Ti8 142.9(7)
Cs3 O35 Cs2 70.5(2)
Ti9 O35 Cs2 84.3(4)
Ti9 O35 Cs3 99.6(5)
Ti10 O35 Cs2 84.1(4)
Ti10 O35 Cs3 100.4(5)
Ti10 O35 Ti9 152.0(7)
Cs3 O36 Cs2 78.9(3)
Ti10 O36 Cs2 96.3(4)
Ti10 O36 Cs3 109.5(4)
Ti10 O36 Ti11 139.4(7)
Ti11 O36 Cs2 96.0(4)
Ti11 O36 Cs3 110.8(5)
C13 O45 Ti7 134.6(12)
C13 O46 Ti12 132.7(11)
C17 O49 Ti11 138.2(12)
C17 O50 Ti10 134.6(12)
C21 O53 Ti9 132.4(12)
C21 O54 Ti8 131.3(11)
O23 C1 C2 116.7(16)
O24 C1 O23 126.2(16)
O24 C1 C2 117.0(17)
N1 C2 C3 110.4(16)
C1 C2 N1 108.0(18)
C1 C2 C3 111.5(17)
O55 C3 C2 106.3(19)
O55 C3 C4 115.3(19)
C4 C3 C2 110(2)
O15 C5 C6 114.0(15)
O16 C5 O15 127.0(16)
O16 C5 C6 118.7(16)
N2 C6 C5 111.0(15)
N2 C6 C7 109.8(15)
C5 C6 C7 111.4(18)
O57 C7 C6 106.5(19)
O57 C7 C8 110.8(19)
C8 C7 C6 109(2)
O19 C9 O20 128.6(16)
O19 C9 C10 118.4(17)
O20 C9 C10 113.0(16)
N3 C10 C9 109.0(15)
N3 C10 C11 110.2(17)
C11 C10 C9 109.4(15)
O56 C11 C10 106.2(16)
O56 C11 C12 117.0(19)
C12 C11 C10 114.3(19)
O45 C13 C14 115.7(15)
O46 C13 O45 125.9(17)
O46 C13 C14 118.4(15)
N4 C14 C13 109.3(15)
N4 C14 C15 109.9(16)
C13 C14 C15 113.0(15)
O60 C15 C14 106.6(17)
O60 C15 C16 109(2)
C16 C15 C14 112.2(19)
O49 C17 O50 122.1(16)
O49 C17 C18 118.2(16)
O50 C17 C18 119.6(16)
C17 C18 N5 108.3(14)
C19 C18 N5 107.7(16)
C19 C18 C17 116.4(17)
O58 C19 C18 108.8(17)
O58 C19 C20 112(2)
C18 C19 C20 111(2)
O53 C21 O54 129.9(15)
O53 C21 C22 116.7(17)
O54 C21 C22 113.4(15)
N6 C22 C21 105.9(14)
C23 C22 N6 113.4(17)
C23 C22 C21 110.5(14)
O59 C23 C22 107.2(18)
O59 C23 C24 113(2)
C22 C23 C24 113.5(18)

loop_
_geom_bond_atom_site_label_1
_geom_bond_atom_site_label_2
_geom_bond_distance
Cs1 Ti1 4.074(3)
Cs1 Ti2 4.044(3)
Cs1 Cl4 3.591(7)
Cs1 Cl5 3.409(6)
Cs1 O2 3.688(18)
Cs1 O4 3.764(19)
Cs1 O7 3.177(11)
Cs1 O8 3.331(12)
Cs1 O9 3.216(13)
Cs1 O10 3.737(13)
Cs1 O11 3.335(12)
Cs1 O12 3.472(12)
Cs2 O7 3.316(13)
Cs2 O9 3.262(13)
Cs2 O11 3.275(11)
Cs2 O25 3.416(12)
Cs2 O26 3.378(11)
Cs2 O27 3.411(13)
Cs2 O28 3.504(15)
Cs2 O29 3.475(13)
Cs2 O30 3.402(13)
Cs2 O32 3.282(14)
Cs2 O34 3.278(12)
Cs2 O36 3.286(11)
Cs3 Ti7 4.131(4)
Cs3 Ti8 4.197(3)
Cs3 Ti9 4.220(4)
Cs3 Cl18 3.668(7)
Cs3 Cl19 3.661(8)
Cs3 O31 3.643(12)
Cs3 O32 3.164(12)
Cs3 O33 3.390(12)
Cs3 O34 3.265(12)
Cs3 O35 3.504(13)
Cs3 O36 3.244(12)
Ti1 O2 2.196(13)
Ti1 O8 1.835(14)
Ti1 O9 1.799(12)
Ti1 O20 2.076(14)
Ti1 O21 2.187(14)
Ti1 O28 1.833(13)
Ti2 O4 2.151(15)
Ti2 O7 1.807(12)
Ti2 O8 1.811(13)
Ti2 O22 2.181(13)
Ti2 O23 2.089(14)
Ti2 O29 1.796(12)
Ti3 O6 2.132(14)
Ti3 O7 1.805(12)
Ti3 O12 1.807(12)
Ti3 O13 2.161(15)
Ti3 O24 2.117(13)
Ti3 O30 1.808(12)
Ti4 O5 2.161(12)
Ti4 O11 1.854(12)
Ti4 O12 1.821(12)
Ti4 O14 2.184(13)
Ti4 O15 2.080(13)
Ti4 O26 1.811(11)
Ti5 O3 2.146(13)
Ti5 O10 1.808(12)
Ti5 O11 1.816(13)
Ti5 O16 2.144(13)
Ti5 O17 2.149(13)
Ti5 O25 1.809(12)
Ti6 O1 2.121(13)
Ti6 O9 1.851(14)
Ti6 O10 1.826(12)
Ti6 O18 2.146(15)
Ti6 O19 2.156(12)
Ti6 O27 1.826(12)
Ti7 O27 1.795(12)
Ti7 O32 1.871(13)
Ti7 O33 1.838(12)
Ti7 O41 2.181(12)
Ti7 O44 2.139(12)
Ti7 O45 2.067(12)
Ti8 O28 1.787(13)
Ti8 O33 1.809(12)
Ti8 O34 1.847(14)
Ti8 O39 2.160(13)
Ti8 O43 2.156(14)
Ti8 O54 2.092(11)
Ti9 O29 1.824(12)
Ti9 O34 1.811(13)
Ti9 O35 1.841(12)
Ti9 O37 2.133(13)
Ti9 O52 2.161(15)
Ti9 O53 2.113(12)
Ti10 O30 1.811(12)
Ti10 O35 1.811(11)
Ti10 O36 1.832(12)
Ti10 O38 2.167(13)
Ti10 O50 2.078(13)
Ti10 O51 2.136(14)
Ti11 O26 1.822(11)
Ti11 O31 1.816(13)
Ti11 O36 1.857(12)
Ti11 O40 2.099(12)
Ti11 O48 2.153(13)
Ti11 O49 2.073(14)
Ti12 O25 1.804(12)
Ti12 O31 1.825(12)
Ti12 O32 1.844(12)
Ti12 O42 2.137(14)
Ti12 O46 2.149(12)
Ti12 O47 2.176(13)
O15 C5 1.27(2)
O16 C5 1.26(2)
O19 C9 1.22(2)
O20 C9 1.26(2)
O23 C1 1.30(2)
O24 C1 1.26(2)
O45 C13 1.26(2)
O46 C13 1.25(2)
O49 C17 1.25(2)
O50 C17 1.28(2)
O53 C21 1.20(2)
O54 C21 1.27(2)
O55 C3 1.38(3)
O56 C11 1.42(3)
O57 C7 1.47(3)
O58 C19 1.43(3)
O59 C23 1.39(3)
O60 C15 1.42(3)
N1 C2 1.52(3)
N2 C6 1.47(3)
N3 C10 1.47(3)
N4 C14 1.50(2)
N5 C18 1.57(2)
N6 C22 1.52(3)
C1 C2 1.47(3)
C2 C3 1.55(3)
C3 C4 1.51(3)
C5 C6 1.54(2)
C6 C7 1.55(2)
C7 C8 1.54(4)
C9 C10 1.54(2)
C10 C11 1.51(3)
C11 C12 1.49(3)
C13 C14 1.51(3)
C14 C15 1.55(3)
C15 C16 1.50(4)
C17 C18 1.49(2)
C18 C19 1.46(3)
C19 C20 1.500(13)
C21 C22 1.55(2)
C22 C23 1.52(3)
C23 C24 1.52(3)
